data_7150268
loop_
_publ_author_name
'Lu, Zhong-Lin'
'Neverov, Alexei A.'
'Brown, R. Stan'

_publ_section_title
;
 An ortho-palladated dimethylbenzylamine complex as a highly efficient
 turnover catalyst for the decomposition of P=S insecticides.
 Mechanistic studies of the methanolysis of some P=S-containing
 phosphorothioate triesters.
;
_journal_issue 18
_journal_name_full 'Organic &amp; biomolecular chemistry'
_journal_page_first 3379
_journal_page_last 3387
_journal_paper_doi 10.1039/b508917d
_journal_volume 3
_journal_year 2005
_chemical_formula_sum 'C14 H17 Cl N2 Pd'
_chemical_formula_weight 355.15
_chemical_name_systematic
;
?
;
_space_group_IT_number 61
_symmetry_cell_setting orthorhombic
_symmetry_space_group_name_Hall '-P 2ac 2ab'
_symmetry_space_group_name_H-M 'P b c a'
_atom_sites_solution_hydrogens geom
_atom_sites_solution_primary direct
_atom_sites_solution_secondary difmap
_audit_creation_method SHELXL-97
_cell_angle_alpha 90.00
_cell_angle_beta 90.00
_cell_angle_gamma 90.00
_cell_formula_units_Z 8
_cell_length_a 9.5463(18)
_cell_length_b 16.258(4)
_cell_length_c 18.117(4)
_cell_measurement_temperature 180(2)
_cell_volume 2811.8(11)
_computing_cell_refinement 'Bruker SMART'
_computing_data_collection 'Bruker SMART'
_computing_data_reduction 'Bruker SHELXTL'
_computing_molecular_graphics 'Bruker SHELXTL'
_computing_publication_material 'Bruker SHELXTL'
_computing_structure_refinement 'SHELXL-97 (Sheldrick, 1997)'
_computing_structure_solution 'SHELXS-97 (Sheldrick, 1990)'
_diffrn_ambient_temperature 180(2)
_diffrn_measured_fraction_theta_full 0.967
_diffrn_measured_fraction_theta_max 0.967
_diffrn_measurement_device_type 'CCD area detector'
_diffrn_measurement_method 'phi and omega scans'
_diffrn_radiation_monochromator graphite
_diffrn_radiation_source 'fine-focus sealed tube'
_diffrn_radiation_type MoK\a
_diffrn_radiation_wavelength 0.71073
_diffrn_reflns_av_R_equivalents 0.0478
_diffrn_reflns_av_sigmaI/netI 0.0506
_diffrn_reflns_limit_h_max 12
_diffrn_reflns_limit_h_min -12
_diffrn_reflns_limit_k_max 21
_diffrn_reflns_limit_k_min -19
_diffrn_reflns_limit_l_max 24
_diffrn_reflns_limit_l_min -23
_diffrn_reflns_number 18463
_diffrn_reflns_theta_full 28.28
_diffrn_reflns_theta_max 28.28
_diffrn_reflns_theta_min 2.25
_exptl_absorpt_coefficient_mu 1.493
_exptl_absorpt_correction_T_max 1.0000
_exptl_absorpt_correction_T_min 0.7774
_exptl_absorpt_correction_type 'Empirical (Bruker SADABS)'
_exptl_crystal_colour colorless
_exptl_crystal_density_diffrn 1.678
_exptl_crystal_density_method 'not measured'
_exptl_crystal_description plate
_exptl_crystal_F_000 1424
_exptl_crystal_size_max 0.5
_exptl_crystal_size_mid 0.2
_exptl_crystal_size_min 0.1
_refine_diff_density_max 0.984
_refine_diff_density_min -0.630
_refine_diff_density_rms 0.111
_refine_ls_extinction_method none
_refine_ls_goodness_of_fit_ref 0.928
_refine_ls_hydrogen_treatment mixed
_refine_ls_matrix_type full
_refine_ls_number_parameters 231
_refine_ls_number_reflns 3377
_refine_ls_number_restraints 0
_refine_ls_restrained_S_all 0.928
_refine_ls_R_factor_all 0.0577
_refine_ls_R_factor_gt 0.0329
_refine_ls_shift/su_max 0.001
_refine_ls_shift/su_mean 0.000
_refine_ls_structure_factor_coef Fsqd
_refine_ls_weighting_details 'calc w=1/[\s^2^(Fo^2^)+(0.0300P)^2^+0.0000P] where P=(Fo^2^+2Fc^2^)/3'
_refine_ls_weighting_scheme calc
_refine_ls_wR_factor_gt 0.0595
_refine_ls_wR_factor_ref 0.0641
_reflns_number_gt 2284
_reflns_number_total 3377
_reflns_threshold_expression >2sigma(I)
_cod_data_source_file b508917d.txt
_cod_data_source_block rs01
_cod_depositor_comments
;
The following automatic conversions were performed:
'_symmetry_cell_setting' value 'Orthorhombic' changed to 'orthorhombic'
according to '/home/saulius/struct/CIF-dictionaries/cif_core.dic'
dictionary named 'cif_core.dic' version 2.4.1 from 2010-06-29.

Automatic conversion script
Id: cif_fix_enum 1527 2010-12-29 10:47:43Z saulius 
;
_cod_original_cell_volume 2811.7(11)
_cod_original_sg_symbol_H-M Pbca
_cod_database_code 7150268

loop_
_symmetry_equiv_pos_as_xyz
'x, y, z'
'-x+1/2, -y, z+1/2'
'-x, y+1/2, -z+1/2'
'x+1/2, -y+1/2, -z'
'-x, -y, -z'
'x-1/2, y, -z-1/2'
'x, -y-1/2, z-1/2'
'-x-1/2, y-1/2, z'

loop_
_atom_site_label
_atom_site_type_symbol
_atom_site_fract_x
_atom_site_fract_y
_atom_site_fract_z
_atom_site_U_iso_or_equiv
_atom_site_adp_type
_atom_site_occupancy
_atom_site_symmetry_multiplicity
_atom_site_calc_flag
_atom_site_refinement_flags
_atom_site_disorder_assembly
_atom_site_disorder_group
Pd1 Pd 0.90179(2) 0.052354(14) 0.265092(12) 0.02178(8) Uani 1 1 d . . .
Cl1 Cl 0.95113(8) 0.14703(5) 0.36567(4) 0.03289(19) Uani 1 1 d . . .
N1 N 0.9308(2) 0.14033(16) 0.18296(13) 0.0233(6) Uani 1 1 d . . .
N2 N 0.8744(2) -0.04002(15) 0.34015(13) 0.0240(6) Uani 1 1 d . . .
C1 C 0.8524(3) 0.0223(2) 0.11163(17) 0.0253(7) Uani 1 1 d . . .
C2 C 0.8359(3) -0.0191(2) 0.0458(2) 0.0313(8) Uani 1 1 d . . .
H2 H 0.822(2) 0.0051(17) 0.0031(15) 0.010(7) Uiso 1 1 d . . .
C3 C 0.8383(3) -0.1046(2) 0.04329(19) 0.0352(8) Uani 1 1 d . . .
H3 H 0.818(3) -0.133(2) -0.0009(17) 0.035(9) Uiso 1 1 d . . .
C4 C 0.8598(3) -0.1478(2) 0.10834(19) 0.0315(8) Uani 1 1 d . . .
H4 H 0.862(3) -0.200(2) 0.1053(17) 0.031(10) Uiso 1 1 d . . .
C5 C 0.8764(3) -0.1059(2) 0.17496(19) 0.0287(8) Uani 1 1 d . . .
H5 H 0.892(3) -0.138(2) 0.2165(17) 0.029(9) Uiso 1 1 d . . .
C6 C 0.8723(3) -0.0202(2) 0.17816(17) 0.0242(7) Uani 1 1 d . . .
C7 C 0.8476(3) 0.1133(2) 0.11724(18) 0.0279(7) Uani 1 1 d . . .
H7A H 0.750(3) 0.1312(16) 0.1241(13) 0.014(7) Uiso 1 1 d . . .
H7B H 0.886(3) 0.142(2) 0.0744(17) 0.033(9) Uiso 1 1 d . . .
C8 C 0.8927(4) 0.2259(2) 0.2025(2) 0.0351(8) Uani 1 1 d . . .
H8A H 0.797(3) 0.226(2) 0.2169(16) 0.035(9) Uiso 1 1 d . . .
H8B H 0.907(3) 0.266(2) 0.156(2) 0.047(10) Uiso 1 1 d . . .
H8C H 0.946(4) 0.243(3) 0.239(2) 0.051(12) Uiso 1 1 d . . .
C9 C 1.0828(3) 0.1386(2) 0.1644(2) 0.0319(8) Uani 1 1 d . . .
H9A H 1.139(3) 0.150(2) 0.2047(18) 0.032(9) Uiso 1 1 d . . .
H9B H 1.108(3) 0.088(2) 0.1467(17) 0.029(9) Uiso 1 1 d . . .
H9C H 1.105(3) 0.185(2) 0.1268(18) 0.033(9) Uiso 1 1 d . . .
C10 C 0.7574(3) -0.0876(2) 0.34170(17) 0.0277(7) Uani 1 1 d . . .
H10 H 0.689(3) -0.0741(16) 0.3032(14) 0.014(7) Uiso 1 1 d . . .
C11 C 0.7390(4) -0.1483(2) 0.39351(19) 0.0335(8) Uani 1 1 d . . .
H11 H 0.660(3) -0.174(2) 0.3911(16) 0.029(9) Uiso 1 1 d . . .
C12 C 0.8411(4) -0.1610(2) 0.44595(19) 0.0348(9) Uani 1 1 d . . .
H12 H 0.832(3) -0.196(2) 0.4783(18) 0.033(10) Uiso 1 1 d . . .
C13 C 0.9592(4) -0.1131(2) 0.44506(18) 0.0329(8) Uani 1 1 d . . .
H13 H 1.022(3) -0.1198(18) 0.4774(16) 0.023(8) Uiso 1 1 d . . .
C14 C 0.9726(3) -0.0539(2) 0.39180(18) 0.0296(7) Uani 1 1 d . . .
H14 H 1.053(3) -0.0175(18) 0.3898(16) 0.025(8) Uiso 1 1 d . . .

loop_
_atom_site_aniso_label
_atom_site_aniso_U_11
_atom_site_aniso_U_22
_atom_site_aniso_U_33
_atom_site_aniso_U_23
_atom_site_aniso_U_13
_atom_site_aniso_U_12
Pd1 0.02154(11) 0.02083(13) 0.02296(13) 0.00306(10) -0.00172(10) -0.00061(10)
Cl1 0.0402(4) 0.0279(5) 0.0306(5) -0.0025(4) -0.0073(3) -0.0011(4)
N1 0.0223(13) 0.0224(15) 0.0252(15) 0.0024(11) -0.0010(10) -0.0012(10)
N2 0.0291(13) 0.0212(15) 0.0216(14) -0.0009(11) -0.0008(10) -0.0005(11)
C1 0.0209(14) 0.0279(19) 0.0270(19) 0.0045(14) 0.0006(12) -0.0031(12)
C2 0.0340(18) 0.036(2) 0.024(2) 0.0064(16) -0.0010(15) -0.0021(15)
C3 0.0379(19) 0.044(3) 0.024(2) -0.0063(17) 0.0044(16) -0.0052(16)
C4 0.0362(18) 0.020(2) 0.038(2) -0.0050(16) 0.0075(14) -0.0011(15)
C5 0.0278(17) 0.030(2) 0.029(2) 0.0055(15) 0.0017(14) -0.0019(14)
C6 0.0187(15) 0.0290(18) 0.0249(18) -0.0003(13) 0.0001(12) -0.0004(12)
C7 0.0281(16) 0.028(2) 0.027(2) 0.0057(15) -0.0032(14) -0.0010(14)
C8 0.045(2) 0.024(2) 0.037(2) 0.0039(16) 0.0018(19) 0.0000(17)
C9 0.0269(17) 0.034(2) 0.035(2) 0.0026(17) 0.0009(15) -0.0045(15)
C10 0.0287(16) 0.0299(19) 0.0243(17) -0.0007(15) 0.0001(14) -0.0018(14)
C11 0.0356(19) 0.028(2) 0.037(2) 0.0004(16) 0.0111(16) -0.0043(16)
C12 0.054(2) 0.023(2) 0.027(2) 0.0072(16) 0.0152(17) 0.0082(17)
C13 0.0403(19) 0.034(2) 0.024(2) 0.0046(16) -0.0051(16) 0.0100(17)
C14 0.0298(16) 0.0301(19) 0.0288(18) 0.0010(16) -0.0030(13) 0.0023(16)

loop_
_atom_type_symbol
_atom_type_description
_atom_type_scat_dispersion_real
_atom_type_scat_dispersion_imag
_atom_type_scat_source
C C 0.0033 0.0016 'International Tables Vol C Tables 4.2.6.8 and 6.1.1.4'
H H 0.0000 0.0000 'International Tables Vol C Tables 4.2.6.8 and 6.1.1.4'
N N 0.0061 0.0033 'International Tables Vol C Tables 4.2.6.8 and 6.1.1.4'
Cl Cl 0.1484 0.1585 'International Tables Vol C Tables 4.2.6.8 and 6.1.1.4'
Pd Pd -0.9988 1.0072 'International Tables Vol C Tables 4.2.6.8 and 6.1.1.4'

loop_
_geom_angle_atom_site_label_1
_geom_angle_atom_site_label_2
_geom_angle_atom_site_label_3
_geom_angle
_geom_angle_site_symmetry_1
_geom_angle_site_symmetry_3
_geom_angle_publ_flag
C6 Pd1 N2 94.20(12) . . ?
C6 Pd1 N1 81.95(12) . . ?
N2 Pd1 N1 176.05(10) . . ?
C6 Pd1 Cl1 175.51(9) . . ?
N2 Pd1 Cl1 89.51(7) . . ?
N1 Pd1 Cl1 94.30(7) . . ?
C8 N1 C9 108.1(3) . . ?
C8 N1 C7 109.6(3) . . ?
C9 N1 C7 109.4(3) . . ?
C8 N1 Pd1 116.2(2) . . ?
C9 N1 Pd1 106.10(19) . . ?
C7 N1 Pd1 107.24(18) . . ?
C14 N2 C10 117.6(3) . . ?
C14 N2 Pd1 119.9(2) . . ?
C10 N2 Pd1 122.5(2) . . ?
C2 C1 C6 121.3(3) . . ?
C2 C1 C7 122.8(3) . . ?
C6 C1 C7 115.9(3) . . ?
C1 C2 C3 120.9(3) . . ?
C4 C3 C2 118.8(3) . . ?
C3 C4 C5 120.2(4) . . ?
C6 C5 C4 121.4(3) . . ?
C5 C6 C1 117.4(3) . . ?
C5 C6 Pd1 128.4(2) . . ?
C1 C6 Pd1 114.1(2) . . ?
C1 C7 N1 109.3(3) . . ?
N2 C10 C11 121.9(3) . . ?
C10 C11 C12 119.3(3) . . ?
C13 C12 C11 119.2(3) . . ?
C14 C13 C12 119.0(3) . . ?
N2 C14 C13 123.0(3) . . ?

loop_
_geom_bond_atom_site_label_1
_geom_bond_atom_site_label_2
_geom_bond_distance
_geom_bond_site_symmetry_2
_geom_bond_publ_flag
Pd1 C6 1.987(3) . ?
Pd1 N2 2.043(2) . ?
Pd1 N1 2.082(2) . ?
Pd1 Cl1 2.4312(9) . ?
N1 C8 1.480(4) . ?
N1 C9 1.490(4) . ?
N1 C7 1.497(4) . ?
N2 C14 1.344(4) . ?
N2 C10 1.359(4) . ?
C1 C2 1.378(5) . ?
C1 C6 1.402(4) . ?
C1 C7 1.484(5) . ?
C2 C3 1.391(5) . ?
C3 C4 1.388(5) . ?
C4 C5 1.395(5) . ?
C5 C6 1.395(5) . ?
C10 C11 1.373(4) . ?
C11 C12 1.377(5) . ?
C12 C13 1.370(5) . ?
C13 C14 1.368(4) . ?

loop_
_geom_torsion_atom_site_label_1
_geom_torsion_atom_site_label_2
_geom_torsion_atom_site_label_3
_geom_torsion_atom_site_label_4
_geom_torsion
_geom_torsion_site_symmetry_1
_geom_torsion_site_symmetry_2
_geom_torsion_site_symmetry_3
_geom_torsion_site_symmetry_4
_geom_torsion_publ_flag
C6 Pd1 N1 C8 150.6(2) . . . . ?
N2 Pd1 N1 C8 163.7(12) . . . . ?
Cl1 Pd1 N1 C8 -31.9(2) . . . . ?
C6 Pd1 N1 C9 -89.2(2) . . . . ?
N2 Pd1 N1 C9 -76.1(13) . . . . ?
Cl1 Pd1 N1 C9 88.3(2) . . . . ?
C6 Pd1 N1 C7 27.60(19) . . . . ?
N2 Pd1 N1 C7 40.7(13) . . . . ?
Cl1 Pd1 N1 C7 -154.89(18) . . . . ?
C6 Pd1 N2 C14 126.5(2) . . . . ?
N1 Pd1 N2 C14 113.5(12) . . . . ?
Cl1 Pd1 N2 C14 -51.0(2) . . . . ?
C6 Pd1 N2 C10 -55.4(3) . . . . ?
N1 Pd1 N2 C10 -68.5(13) . . . . ?
Cl1 Pd1 N2 C10 127.1(2) . . . . ?
C6 C1 C2 C3 0.1(5) . . . . ?
C7 C1 C2 C3 -178.6(3) . . . . ?
C1 C2 C3 C4 -1.0(5) . . . . ?
C2 C3 C4 C5 1.0(5) . . . . ?
C3 C4 C5 C6 -0.1(5) . . . . ?
C4 C5 C6 C1 -0.8(4) . . . . ?
C4 C5 C6 Pd1 -176.9(2) . . . . ?
C2 C1 C6 C5 0.8(4) . . . . ?
C7 C1 C6 C5 179.6(2) . . . . ?
C2 C1 C6 Pd1 177.5(2) . . . . ?
C7 C1 C6 Pd1 -3.7(3) . . . . ?
N2 Pd1 C6 C5 -16.7(3) . . . . ?
N1 Pd1 C6 C5 162.4(3) . . . . ?
Cl1 Pd1 C6 C5 128.9(10) . . . . ?
N2 Pd1 C6 C1 167.0(2) . . . . ?
N1 Pd1 C6 C1 -13.9(2) . . . . ?
Cl1 Pd1 C6 C1 -47.4(12) . . . . ?
C2 C1 C7 N1 -154.0(3) . . . . ?
C6 C1 C7 N1 27.2(4) . . . . ?
C8 N1 C7 C1 -162.9(3) . . . . ?
C9 N1 C7 C1 78.7(3) . . . . ?
Pd1 N1 C7 C1 -35.9(3) . . . . ?
C14 N2 C10 C11 -0.4(5) . . . . ?
Pd1 N2 C10 C11 -178.5(2) . . . . ?
N2 C10 C11 C12 0.6(5) . . . . ?
C10 C11 C12 C13 -0.3(5) . . . . ?
C11 C12 C13 C14 -0.3(5) . . . . ?
C10 N2 C14 C13 -0.2(5) . . . . ?
Pd1 N2 C14 C13 178.0(3) . . . . ?
C12 C13 C14 N2 0.5(5) . . . . ?
